data_7116063
loop_
_publ_author_name
'Laura H. Davies'
'Benjamin B. Kasten'
'Paul D. Benny'
'Rory L. Arrowsmith'
'Haobo Ge'Sofia I. Pascu'
'Stan W. Botchway'
'William Clegg'
'Ross W. Harrington'
'Lee J. Higham'

_publ_section_title
;
 Re and ^99m^Tc complexes of BodP3 - multi-modality imaging probes
;
_journal_name_full Chem.Commun.
_journal_page_first 15503
_journal_paper_doi 10.1039/C4cc06367H
_journal_volume 50
_journal_year 2014
_chemical_formula_moiety 'C56 H60 B N2 O3 P3 Re +,C F3 O3 S -,C7 H8 N2 O2,C5 H12'
_chemical_formula_sum 'C69 H80 B F3 N4 O8 P3 Re S'
_chemical_formula_weight 1472.35
_chemical_name_systematic
;
 ?
;
_space_group_crystal_system triclinic
_space_group_IT_number 2
_space_group_name_Hall '-P 1'
_space_group_name_H-M_alt 'P -1'
_symmetry_space_group_name_Hall '-P 1'
_symmetry_space_group_name_H-M 'P -1'
_atom_sites_solution_hydrogens geom
_atom_sites_solution_primary direct
_atom_sites_solution_secondary difmap
_audit_creation_method SHELXL-2014
_cell_angle_alpha 92.712(2)
_cell_angle_beta 97.724(3)
_cell_angle_gamma 98.344(3)
_cell_formula_units_Z 2
_cell_length_a 11.7574(5)
_cell_length_b 16.2273(5)
_cell_length_c 18.3187(6)
_cell_measurement_reflns_used 15771
_cell_measurement_temperature 150(2)
_cell_measurement_theta_max 66.6723
_cell_measurement_theta_min 2.4377
_cell_volume 3418.7(2)
_computing_cell_refinement
;
CrysAlisPro, Agilent Technologies,
Version 1.171.34.49 (release 20-01-2011 CrysAlis171 .NET)
(compiled Jan 20 2011,15:58:25)
;
_computing_data_collection
;
CrysAlisPro, Agilent Technologies,
Version 1.171.34.49 (release 20-01-2011 CrysAlis171 .NET)
(compiled Jan 20 2011,15:58:25)
;
_computing_data_reduction
;
CrysAlisPro, Agilent Technologies,
Version 1.171.34.49 (release 20-01-2011 CrysAlis171 .NET)
(compiled Jan 20 2011,15:58:25)
;
_computing_molecular_graphics 'Bruker SHELXTL'
_computing_publication_material 'Bruker SHELXTL and local programs'
_computing_structure_refinement 'SHELXL-2014 (Sheldrick, 2014)'
_computing_structure_solution 'Bruker SHELXTL'
_diffrn_ambient_temperature 150(2)
_diffrn_detector_area_resol_mean 10.3968
_diffrn_measured_fraction_theta_full 0.955
_diffrn_measured_fraction_theta_max 0.975
_diffrn_measurement_device_type 'Agilent Technologies Gemini A Ultra'
_diffrn_measurement_method '\w scans'
_diffrn_radiation_type CuK\a
_diffrn_radiation_wavelength 1.54178
_diffrn_reflns_av_R_equivalents 0.0791
_diffrn_reflns_av_unetI/netI 0.0545
_diffrn_reflns_Laue_measured_fraction_full 0.955
_diffrn_reflns_Laue_measured_fraction_max 0.975
_diffrn_reflns_limit_h_max 13
_diffrn_reflns_limit_h_min -13
_diffrn_reflns_limit_k_max 17
_diffrn_reflns_limit_k_min -19
_diffrn_reflns_limit_l_max 21
_diffrn_reflns_limit_l_min -15
_diffrn_reflns_number 23448
_diffrn_reflns_point_group_measured_fraction_full 0.955
_diffrn_reflns_point_group_measured_fraction_max 0.975
_diffrn_reflns_theta_full 67.679
_diffrn_reflns_theta_max 66.778
_diffrn_reflns_theta_min 2.440
_diffrn_source 'sealed tube with Enhance Ultra optics'
_exptl_absorpt_coefficient_mu 4.957
_exptl_absorpt_correction_T_max 1.440
_exptl_absorpt_correction_T_min 0.320
_exptl_absorpt_correction_type multi-scan
_exptl_absorpt_process_details
;
CrysAlisPro, Agilent Technologies,
Version 1.171.34.49 (release 20-01-2011 CrysAlis171 .NET)
(compiled Jan 20 2011,15:58:25)
Empirical absorption correction using spherical harmonics,
 implemented in SCALE3 ABSPACK scaling algorithm.
;
_exptl_crystal_colour red
_exptl_crystal_density_diffrn 1.430
_exptl_crystal_density_method 'not measured'
_exptl_crystal_description block
_exptl_crystal_F_000 1508
_exptl_crystal_size_max 0.30
_exptl_crystal_size_mid 0.20
_exptl_crystal_size_min 0.20
_refine_diff_density_max 5.940
_refine_diff_density_min -3.207
_refine_diff_density_rms 0.212
_refine_ls_extinction_method none
_refine_ls_goodness_of_fit_ref 1.027
_refine_ls_hydrogen_treatment constr
_refine_ls_matrix_type full
_refine_ls_number_parameters 839
_refine_ls_number_reflns 11816
_refine_ls_number_restraints 151
_refine_ls_restrained_S_all 1.021
_refine_ls_R_factor_all 0.0748
_refine_ls_R_factor_gt 0.0732
_refine_ls_shift/su_max 0.001
_refine_ls_shift/su_mean 0.000
_refine_ls_structure_factor_coef Fsqd
_refine_ls_weighting_details 'w=1/[\s^2^(Fo^2^)+(0.1725P)^2^+3.1808P] where P=(Fo^2^+2Fc^2^)/3'
_refine_ls_weighting_scheme calc
_refine_ls_wR_factor_gt 0.1994
_refine_ls_wR_factor_ref 0.2032
_reflns_Friedel_coverage 0.000
_reflns_number_gt 11250
_reflns_number_total 11816
_reflns_threshold_expression 'I > 2\s(I)'
_cod_data_source_file c4cc06367h2.cif
_cod_data_source_block ljh120041
_cod_database_code 7116063
_shelx_space_group_comment
;
The symmetry employed for this shelxl refinement is uniquely defined
by the following loop, which should always be used as a source of
symmetry information in preference to the above space-group names.
They are only intended as comments.
;
_shelx_estimated_absorpt_t_min 0.318
_shelx_estimated_absorpt_t_max 0.437
_shelxl_version_number 2014-3

loop_
_space_group_symop_operation_xyz
'x, y, z'
'-x, -y, -z'

loop_
_atom_site_label
_atom_site_type_symbol
_atom_site_fract_x
_atom_site_fract_y
_atom_site_fract_z
_atom_site_U_iso_or_equiv
_atom_site_adp_type
_atom_site_occupancy
_atom_site_site_symmetry_order
_atom_site_calc_flag
_atom_site_refinement_flags_posn
_atom_site_refinement_flags_adp
_atom_site_refinement_flags_occupancy
_atom_site_disorder_assembly
_atom_site_disorder_group
Re Re 0.19020(2) 0.12846(2) 0.35199(2) 0.01900(14) Uani 1 1 d . . . . .
B B 0.7285(6) 0.1677(4) 0.8763(4) 0.0264(13) Uani 1 1 d . . . . .
N1 N 0.7687(4) 0.1856(3) 0.7985(3) 0.0285(10) Uani 1 1 d . . . . .
N2 N 0.5911(4) 0.1546(3) 0.8617(2) 0.0263(10) Uani 1 1 d . . . . .
C1 C 0.8783(5) 0.2002(4) 0.7838(3) 0.0323(13) Uani 1 1 d . . . . .
C2 C 0.8801(5) 0.2186(4) 0.7088(3) 0.0327(13) Uani 1 1 d . . . . .
C3 C 0.7664(5) 0.2159(4) 0.6772(3) 0.0330(13) Uani 1 1 d . . . . .
C4 C 0.6952(5) 0.1952(4) 0.7338(3) 0.0266(12) Uani 1 1 d . . . . .
C5 C 0.5768(5) 0.1873(3) 0.7333(3) 0.0259(11) Uani 1 1 d . . . . .
C6 C 0.5229(5) 0.1672(4) 0.7950(3) 0.0255(11) Uani 1 1 d . . . . .
C7 C 0.4046(5) 0.1564(4) 0.8057(3) 0.0291(12) Uani 1 1 d . . . . .
C8 C 0.4020(6) 0.1376(4) 0.8788(3) 0.0344(13) Uani 1 1 d . . . . .
C9 C 0.5175(5) 0.1372(4) 0.9114(3) 0.0309(13) Uani 1 1 d . . . . .
C10 C 0.9843(6) 0.2004(5) 0.8391(4) 0.0406(16) Uani 1 1 d . . . . .
H10A H 1.0537 0.2125 0.8149 0.061 Uiso 1 1 calc R U . . .
H10B H 0.9864 0.2432 0.8790 0.061 Uiso 1 1 calc R U . . .
H10C H 0.9821 0.1455 0.8595 0.061 Uiso 1 1 calc R U . . .
C11 C 0.9874(6) 0.2369(5) 0.6730(4) 0.0411(16) Uani 1 1 d . . . . .
H11A H 1.0534 0.2605 0.7111 0.049 Uiso 1 1 calc R U . . .
H11B H 0.9761 0.2795 0.6368 0.049 Uiso 1 1 calc R U . . .
C12 C 1.0175(7) 0.1588(6) 0.6333(4) 0.0542(19) Uani 1 1 d . . . . .
H12A H 1.0881 0.1741 0.6108 0.081 Uiso 1 1 calc R U . . .
H12B H 1.0305 0.1168 0.6690 0.081 Uiso 1 1 calc R U . . .
H12C H 0.9531 0.1358 0.5947 0.081 Uiso 1 1 calc R U . . .
C13 C 0.7280(6) 0.2302(5) 0.5979(3) 0.0439(17) Uani 1 1 d . . . . .
H13A H 0.6432 0.2250 0.5888 0.066 Uiso 1 1 calc R U . . .
H13B H 0.7622 0.2863 0.5872 0.066 Uiso 1 1 calc R U . . .
H13C H 0.7537 0.1886 0.5658 0.066 Uiso 1 1 calc R U . . .
C14 C 0.3006(5) 0.1657(5) 0.7524(4) 0.0375(15) Uani 1 1 d . . . . .
H14A H 0.3245 0.1789 0.7045 0.056 Uiso 1 1 calc R U . . .
H14B H 0.2459 0.1134 0.7465 0.056 Uiso 1 1 calc R U . . .
H14C H 0.2630 0.2109 0.7710 0.056 Uiso 1 1 calc R U . . .
C15 C 0.2958(6) 0.1197(5) 0.9162(4) 0.0418(15) Uani 1 1 d . . . . .
H15A H 0.2433 0.1606 0.9020 0.050 Uiso 1 1 calc R U . . .
H15B H 0.3193 0.1275 0.9703 0.050 Uiso 1 1 calc R U . . .
C16 C 0.2290(6) 0.0312(5) 0.8968(4) 0.0480(17) Uani 1 1 d . . . . .
H16A H 0.1610 0.0234 0.9227 0.072 Uiso 1 1 calc R U . . .
H16B H 0.2037 0.0234 0.8434 0.072 Uiso 1 1 calc R U . . .
H16C H 0.2797 -0.0097 0.9118 0.072 Uiso 1 1 calc R U . . .
C17 C 0.5562(7) 0.1210(5) 0.9901(3) 0.0438(16) Uani 1 1 d . . . . .
H17A H 0.4883 0.1098 1.0158 0.066 Uiso 1 1 calc R U . . .
H17B H 0.5973 0.0725 0.9913 0.066 Uiso 1 1 calc R U . . .
H17C H 0.6084 0.1700 1.0145 0.066 Uiso 1 1 calc R U . . .
C18 C 0.7721(6) 0.0817(4) 0.9054(4) 0.0355(14) Uani 1 1 d . . . . .
H18A H 0.8571 0.0898 0.9144 0.053 Uiso 1 1 calc R U . . .
H18B H 0.7413 0.0684 0.9513 0.053 Uiso 1 1 calc R U . . .
H18C H 0.7437 0.0357 0.8677 0.053 Uiso 1 1 calc R U . . .
C19 C 0.7715(6) 0.2506(4) 0.9312(3) 0.0349(14) Uani 1 1 d . . . . .
H19A H 0.8565 0.2602 0.9412 0.052 Uiso 1 1 calc R U . . .
H19B H 0.7443 0.2987 0.9079 0.052 Uiso 1 1 calc R U . . .
H19C H 0.7397 0.2430 0.9776 0.052 Uiso 1 1 calc R U . . .
C20 C 0.5021(5) 0.1985(4) 0.6625(3) 0.0258(12) Uani 1 1 d . . . . .
C21 C 0.4575(5) 0.1303(3) 0.6129(3) 0.0269(12) Uani 1 1 d . . . . .
H21 H 0.4720 0.0758 0.6242 0.032 Uiso 1 1 calc R U . . .
C22 C 0.3914(5) 0.1428(4) 0.5465(3) 0.0259(11) Uani 1 1 d . . . . .
H22 H 0.3597 0.0962 0.5128 0.031 Uiso 1 1 calc R U . . .
C23 C 0.3708(5) 0.2221(4) 0.5287(3) 0.0253(11) Uani 1 1 d . . . . .
C24 C 0.4157(5) 0.2899(4) 0.5791(3) 0.0314(13) Uani 1 1 d . . . . .
H24 H 0.4023 0.3444 0.5673 0.038 Uiso 1 1 calc R U . . .
C25 C 0.4799(6) 0.2784(4) 0.6465(3) 0.0329(13) Uani 1 1 d . . . . .
H25 H 0.5084 0.3246 0.6812 0.039 Uiso 1 1 calc R U . . .
P1 P 0.29894(12) 0.21455(9) 0.27022(7) 0.0221(3) Uani 1 1 d . . . . .
P2 P 0.28642(12) 0.23933(8) 0.44216(7) 0.0205(3) Uani 1 1 d . . . . .
P3 P 0.03682(12) 0.21926(8) 0.34447(7) 0.0193(3) Uani 1 1 d . . . . .
C26 C 0.2301(5) 0.2292(4) 0.1773(3) 0.0288(12) Uani 1 1 d . . . . .
C27 C 0.1881(5) 0.1593(4) 0.1294(3) 0.0346(13) Uani 1 1 d . . . . .
H27 H 0.1934 0.1053 0.1461 0.042 Uiso 1 1 calc R U . . .
C28 C 0.1386(6) 0.1672(5) 0.0576(4) 0.0419(16) Uani 1 1 d . . . . .
H28 H 0.1099 0.1190 0.0252 0.050 Uiso 1 1 calc R U . . .
C29 C 0.1314(6) 0.2474(5) 0.0329(4) 0.0457(17) Uani 1 1 d . . . . .
H29 H 0.0982 0.2538 -0.0163 0.055 Uiso 1 1 calc R U . . .
C30 C 0.1726(7) 0.3161(6) 0.0807(4) 0.0467(18) Uani 1 1 d . . . . .
H30 H 0.1670 0.3701 0.0641 0.056 Uiso 1 1 calc R U . . .
C31 C 0.2226(6) 0.3087(4) 0.1532(3) 0.0342(13) Uani 1 1 d . . . . .
H31 H 0.2510 0.3570 0.1855 0.041 Uiso 1 1 calc R U . . .
C32 C 0.4348(5) 0.1823(4) 0.2516(3) 0.0259(11) Uani 1 1 d . . . . .
C33 C 0.4342(5) 0.0991(4) 0.2290(3) 0.0330(13) Uani 1 1 d . . . . .
H33 H 0.3656 0.0599 0.2284 0.040 Uiso 1 1 calc R U . . .
C34 C 0.5325(6) 0.0725(4) 0.2071(4) 0.0387(14) Uani 1 1 d . . . . .
H34 H 0.5304 0.0158 0.1909 0.046 Uiso 1 1 calc R U . . .
C35 C 0.6332(6) 0.1287(5) 0.2091(4) 0.0405(15) Uani 1 1 d . . . . .
H35 H 0.7009 0.1108 0.1948 0.049 Uiso 1 1 calc R U . . .
C36 C 0.6348(6) 0.2115(5) 0.2320(4) 0.0383(15) Uani 1 1 d . . . . .
H36 H 0.7040 0.2503 0.2335 0.046 Uiso 1 1 calc R U . . .
C37 C 0.5363(5) 0.2386(4) 0.2528(3) 0.0307(13) Uani 1 1 d . . . . .
H37 H 0.5384 0.2957 0.2680 0.037 Uiso 1 1 calc R U . . .
C38 C 0.3403(5) 0.3196(3) 0.3169(3) 0.0262(11) Uani 1 1 d . . . . .
H38A H 0.4019 0.3516 0.2932 0.031 Uiso 1 1 calc R U . . .
H38B H 0.2723 0.3495 0.3120 0.031 Uiso 1 1 calc R U . . .
C39 C 0.3846(5) 0.3141(3) 0.3992(3) 0.0267(12) Uani 1 1 d . . . . .
H39A H 0.3920 0.3699 0.4252 0.032 Uiso 1 1 calc R U . . .
H39B H 0.4626 0.2970 0.4043 0.032 Uiso 1 1 calc R U . . .
C40 C 0.1744(5) 0.2952(4) 0.4728(3) 0.0266(11) Uani 1 1 d . . . . .
H40A H 0.1313 0.2609 0.5064 0.032 Uiso 1 1 calc R U . . .
H40B H 0.2119 0.3482 0.5006 0.032 Uiso 1 1 calc R U . . .
C41 C 0.0895(5) 0.3141(3) 0.4071(3) 0.0255(11) Uani 1 1 d . . . . .
H41A H 0.1287 0.3582 0.3795 0.031 Uiso 1 1 calc R U . . .
H41B H 0.0227 0.3350 0.4251 0.031 Uiso 1 1 calc R U . . .
C42 C -0.0998(5) 0.1736(3) 0.3742(3) 0.0231(11) Uani 1 1 d . . . . .
C43 C -0.1764(5) 0.2244(4) 0.3966(3) 0.0277(12) Uani 1 1 d . . . . .
H43 H -0.1555 0.2834 0.3997 0.033 Uiso 1 1 calc R U . . .
C44 C -0.2827(5) 0.1892(4) 0.4144(3) 0.0331(13) Uani 1 1 d . . . . .
H44 H -0.3343 0.2243 0.4298 0.040 Uiso 1 1 calc R U . . .
C45 C -0.3145(5) 0.1038(4) 0.4101(3) 0.0370(14) Uani 1 1 d . . . . .
H45 H -0.3875 0.0801 0.4227 0.044 Uiso 1 1 calc R U . . .
C46 C -0.2398(6) 0.0525(4) 0.3873(4) 0.0363(15) Uani 1 1 d . . . . .
H46 H -0.2614 -0.0064 0.3839 0.044 Uiso 1 1 calc R U . . .
C47 C -0.1331(5) 0.0876(4) 0.3694(3) 0.0289(12) Uani 1 1 d . . . . .
H47 H -0.0821 0.0522 0.3536 0.035 Uiso 1 1 calc R U . . .
C48 C -0.0176(4) 0.2587(3) 0.2572(3) 0.0219(10) Uani 1 1 d . . . . .
C49 C -0.0304(5) 0.3428(4) 0.2515(3) 0.0276(12) Uani 1 1 d . . . . .
H49 H -0.0043 0.3819 0.2927 0.033 Uiso 1 1 calc R U . . .
C50 C -0.0816(5) 0.3690(4) 0.1851(3) 0.0317(13) Uani 1 1 d . . . . .
H50 H -0.0907 0.4259 0.1815 0.038 Uiso 1 1 calc R U . . .
C51 C -0.1191(5) 0.3128(4) 0.1247(3) 0.0335(13) Uani 1 1 d . . . . .
H51 H -0.1532 0.3311 0.0795 0.040 Uiso 1 1 calc R U . . .
C52 C -0.1069(5) 0.2301(4) 0.1303(3) 0.0304(12) Uani 1 1 d . . . . .
H52 H -0.1335 0.1913 0.0889 0.037 Uiso 1 1 calc R U . . .
C53 C -0.0558(5) 0.2028(4) 0.1963(3) 0.0278(12) Uani 1 1 d . . . . .
H53 H -0.0472 0.1457 0.1994 0.033 Uiso 1 1 calc R U . . .
C54 C 0.3109(5) 0.0600(3) 0.3674(3) 0.0239(11) Uani 1 1 d . . . . .
O1 O 0.3788(4) 0.0164(3) 0.3792(3) 0.0441(11) Uani 1 1 d . . . . .
C55 C 0.1003(5) 0.0476(4) 0.2739(3) 0.0281(13) Uani 1 1 d . . . . .
O2 O 0.0487(4) 0.0014(3) 0.2305(3) 0.0402(11) Uani 1 1 d . . . . .
C56 C 0.1275(5) 0.0742(4) 0.4335(3) 0.0286(12) Uani 1 1 d . . . . .
O3 O 0.1007(4) 0.0443(3) 0.4856(3) 0.0455(12) Uani 1 1 d . . . . .
C57 C -0.1903(8) 0.5098(8) 0.3882(7) 0.085(4) Uani 1 1 d . . . . .
F1 F -0.1004(5) 0.5305(8) 0.4440(6) 0.155(4) Uani 1 1 d . . . . .
F2 F -0.2040(7) 0.5792(5) 0.3610(4) 0.116(3) Uani 1 1 d . . . . .
F3 F -0.1573(8) 0.4642(7) 0.3376(6) 0.165(5) Uani 1 1 d . . . . .
S S -0.31634(16) 0.45943(10) 0.42436(11) 0.0444(4) Uani 1 1 d . . . . .
O4 O -0.3382(5) 0.5215(3) 0.4754(3) 0.0569(15) Uani 1 1 d . . . . .
O5 O -0.3977(6) 0.4402(5) 0.3606(4) 0.087(2) Uani 1 1 d . . . . .
O6 O -0.2819(11) 0.3880(6) 0.4605(6) 0.125(4) Uani 1 1 d . . . . .
C58 C 0.1007(7) 0.5321(5) 0.0928(4) 0.0484(18) Uani 1 1 d . . . . .
C59 C 0.1745(8) 0.5402(4) 0.1652(4) 0.0505(19) Uani 1 1 d . . . . .
C60 C 0.1292(7) 0.5486(4) 0.2305(4) 0.0470(17) Uani 1 1 d . . . . .
H60 H 0.0506 0.5572 0.2281 0.056 Uiso 1 1 calc R U . . .
C61 C 0.1931(7) 0.5450(4) 0.2990(4) 0.0479(18) Uani 1 1 d . . . . .
C62 C 0.3108(7) 0.5334(4) 0.3024(4) 0.0467(17) Uani 1 1 d . . . . .
C63 C 0.3586(7) 0.5284(4) 0.2370(4) 0.0467(17) Uani 1 1 d . . . . .
H63 H 0.4382 0.5229 0.2386 0.056 Uiso 1 1 calc R U . . .
C64 C 0.2900(7) 0.5315(5) 0.1692(4) 0.0494(18) Uani 1 1 d . . . . .
H64 H 0.3234 0.5275 0.1249 0.059 Uiso 1 1 calc R U . . .
O7 O -0.0065(6) 0.5405(4) 0.0913(3) 0.0613(16) Uani 1 1 d . . . . .
O8 O 0.1418(6) 0.5151(4) 0.0348(3) 0.0588(15) Uani 1 1 d . . . . .
H8 H 0.0898 0.5126 -0.0019 0.071 Uiso 1 1 calc R U . . .
N3 N 0.1462(8) 0.5432(5) 0.3635(4) 0.071(2) Uani 1 1 d . . . . .
H3A H 0.0714 0.5443 0.3627 0.085 Uiso 1 1 calc R U . . .
H3B H 0.1908 0.5409 0.4057 0.085 Uiso 1 1 calc R U . . .
N4 N 0.3779(7) 0.5282(4) 0.3694(4) 0.0527(17) Uani 1 1 d . . . . .
H4A H 0.4512 0.5217 0.3710 0.063 Uiso 1 1 calc R U . . .
H4B H 0.3474 0.5314 0.4106 0.063 Uiso 1 1 calc R U . . .
C65 C 0.522(2) 0.3456(15) 1.0745(16) 0.201(9) Uani 1 1 d D U . . .
H65A H 0.5951 0.3473 1.1080 0.302 Uiso 0.50(3) 1 calc R U P A 1
H65B H 0.4684 0.3741 1.0992 0.302 Uiso 0.50(3) 1 calc R U P A 1
H65C H 0.4875 0.2873 1.0609 0.302 Uiso 0.50(3) 1 calc R U P A 1
H65D H 0.5867 0.3195 1.0980 0.302 Uiso 0.50(3) 1 calc R U P A 2
H65E H 0.5373 0.4057 1.0880 0.302 Uiso 0.50(3) 1 calc R U P A 2
H65F H 0.4499 0.3211 1.0913 0.302 Uiso 0.50(3) 1 calc R U P A 2
C66 C 0.545(3) 0.386(3) 1.010(2) 0.197(10) Uani 0.50(3) 1 d D U P A 1
H66A H 0.5985 0.3583 0.9830 0.237 Uiso 0.50(3) 1 calc R U P A 1
H66B H 0.5793 0.4457 1.0216 0.237 Uiso 0.50(3) 1 calc R U P A 1
C67 C 0.411(3) 0.377(5) 0.9599(17) 0.198(10) Uani 0.50(3) 1 d D U P A 1
H67A H 0.3644 0.3282 0.9778 0.238 Uiso 0.50(3) 1 calc R U P A 1
H67B H 0.3778 0.4265 0.9748 0.238 Uiso 0.50(3) 1 calc R U P A 1
C68 C 0.384(3) 0.366(4) 0.868(2) 0.207(11) Uani 0.50(3) 1 d D U P A 1
H68A H 0.4459 0.4002 0.8457 0.249 Uiso 0.50(3) 1 calc R U P A 1
H68B H 0.3805 0.3068 0.8500 0.249 Uiso 0.50(3) 1 calc R U P A 1
C69 C 0.275(2) 0.3931(18) 0.8474(17) 0.224(10) Uani 1 1 d D U . . .
H69A H 0.2553 0.3879 0.7935 0.335 Uiso 0.50(3) 1 calc R U P A 1
H69B H 0.2152 0.3586 0.8695 0.335 Uiso 0.50(3) 1 calc R U P A 1
H69C H 0.2802 0.4516 0.8652 0.335 Uiso 0.50(3) 1 calc R U P A 1
H69D H 0.2589 0.4168 0.7996 0.335 Uiso 0.50(3) 1 calc R U P A 2
H69E H 0.2685 0.3323 0.8399 0.335 Uiso 0.50(3) 1 calc R U P A 2
H69F H 0.2194 0.4070 0.8794 0.335 Uiso 0.50(3) 1 calc R U P A 2
C66' C 0.512(5) 0.332(4) 0.9959(19) 0.211(11) Uani 0.50(3) 1 d D U P A 2
H66C H 0.4965 0.2711 0.9813 0.253 Uiso 0.50(3) 1 calc R U P A 2
H66D H 0.5843 0.3563 0.9780 0.253 Uiso 0.50(3) 1 calc R U P A 2
C67' C 0.400(4) 0.378(5) 0.961(2) 0.208(10) Uani 0.50(3) 1 d D U P A 2
H67C H 0.3912 0.4205 1.0001 0.249 Uiso 0.50(3) 1 calc R U P A 2
H67D H 0.3302 0.3354 0.9567 0.249 Uiso 0.50(3) 1 calc R U P A 2
C68' C 0.391(3) 0.427(3) 0.881(3) 0.209(11) Uani 0.50(3) 1 d D U P A 2
H68C H 0.3997 0.4882 0.8906 0.251 Uiso 0.50(3) 1 calc R U P A 2
H68D H 0.4493 0.4127 0.8508 0.251 Uiso 0.50(3) 1 calc R U P A 2

loop_
_atom_site_aniso_label
_atom_site_aniso_U_11
_atom_site_aniso_U_22
_atom_site_aniso_U_33
_atom_site_aniso_U_23
_atom_site_aniso_U_13
_atom_site_aniso_U_12
Re 0.02057(19) 0.01549(19) 0.01942(19) 0.00224(11) 0.00150(12) -0.00142(11)
B 0.028(3) 0.028(3) 0.022(3) 0.006(2) -0.004(2) 0.004(2)
N1 0.029(3) 0.033(3) 0.020(2) 0.0013(19) -0.0029(19) -0.0017(19)
N2 0.029(3) 0.028(3) 0.020(2) 0.0080(18) -0.0014(18) 0.0018(19)
C1 0.030(3) 0.036(3) 0.027(3) 0.000(2) -0.002(2) -0.002(2)
C2 0.030(3) 0.036(3) 0.029(3) -0.001(2) 0.006(2) -0.007(2)
C3 0.036(3) 0.036(3) 0.023(3) 0.005(2) 0.003(2) -0.008(2)
C4 0.032(3) 0.028(3) 0.017(2) 0.003(2) 0.000(2) -0.002(2)
C5 0.032(3) 0.021(3) 0.024(3) 0.003(2) 0.000(2) 0.002(2)
C6 0.027(3) 0.026(3) 0.020(3) 0.002(2) 0.000(2) 0.000(2)
C7 0.029(3) 0.032(3) 0.027(3) 0.004(2) 0.006(2) 0.005(2)
C8 0.035(3) 0.033(3) 0.035(3) 0.005(3) 0.011(3) 0.001(2)
C9 0.037(3) 0.033(3) 0.023(3) 0.007(2) 0.008(2) 0.005(2)
C10 0.030(3) 0.054(5) 0.033(3) 0.000(3) -0.006(3) -0.002(3)
C11 0.038(4) 0.046(4) 0.037(3) 0.005(3) 0.008(3) -0.006(3)
C12 0.048(4) 0.066(5) 0.050(4) 0.009(4) 0.016(3) 0.002(4)
C13 0.036(4) 0.067(5) 0.024(3) 0.013(3) 0.002(3) -0.009(3)
C14 0.026(3) 0.055(4) 0.032(3) 0.006(3) 0.004(2) 0.007(3)
C15 0.040(4) 0.050(4) 0.037(3) 0.008(3) 0.016(3) 0.004(3)
C16 0.041(4) 0.055(5) 0.048(4) 0.006(3) 0.019(3) -0.002(3)
C17 0.055(4) 0.052(4) 0.026(3) 0.012(3) 0.010(3) 0.005(3)
C18 0.042(4) 0.031(3) 0.035(3) 0.011(3) 0.006(3) 0.008(3)
C19 0.044(4) 0.032(3) 0.024(3) 0.000(2) -0.002(3) -0.002(3)
C20 0.027(3) 0.029(3) 0.019(3) 0.004(2) -0.002(2) -0.001(2)
C21 0.026(3) 0.021(3) 0.032(3) 0.007(2) -0.001(2) 0.002(2)
C22 0.030(3) 0.024(3) 0.021(3) 0.001(2) 0.001(2) -0.001(2)
C23 0.029(3) 0.026(3) 0.019(3) 0.008(2) 0.001(2) -0.003(2)
C24 0.042(3) 0.022(3) 0.025(3) 0.007(2) -0.008(2) -0.002(2)
C25 0.043(4) 0.022(3) 0.026(3) 0.002(2) -0.008(2) -0.009(2)
P1 0.0239(7) 0.0204(7) 0.0206(7) 0.0023(5) 0.0038(5) -0.0023(5)
P2 0.0236(7) 0.0179(7) 0.0181(6) 0.0033(5) 0.0002(5) -0.0018(5)
P3 0.0202(7) 0.0180(7) 0.0182(6) 0.0015(5) 0.0018(5) -0.0017(5)
C26 0.025(3) 0.037(3) 0.022(3) 0.001(2) 0.004(2) -0.003(2)
C27 0.035(3) 0.041(4) 0.028(3) 0.000(3) 0.007(2) 0.003(3)
C28 0.040(4) 0.055(4) 0.027(3) -0.009(3) 0.005(3) -0.001(3)
C29 0.046(4) 0.069(5) 0.022(3) 0.005(3) 0.001(3) 0.010(3)
C30 0.055(5) 0.057(5) 0.030(3) 0.011(3) 0.007(3) 0.011(4)
C31 0.038(3) 0.042(4) 0.023(3) 0.008(2) 0.004(2) 0.005(3)
C32 0.026(3) 0.031(3) 0.019(3) 0.004(2) 0.002(2) -0.001(2)
C33 0.025(3) 0.034(3) 0.035(3) -0.003(2) 0.003(2) -0.006(2)
C34 0.036(3) 0.038(4) 0.042(4) -0.010(3) 0.008(3) 0.006(3)
C35 0.034(3) 0.052(4) 0.040(4) 0.007(3) 0.016(3) 0.009(3)
C36 0.027(3) 0.049(4) 0.036(3) 0.010(3) 0.005(3) -0.004(3)
C37 0.028(3) 0.030(3) 0.031(3) 0.004(2) 0.005(2) -0.006(2)
C38 0.035(3) 0.021(3) 0.020(3) 0.003(2) 0.003(2) -0.005(2)
C39 0.032(3) 0.021(3) 0.023(3) 0.005(2) 0.000(2) -0.009(2)
C40 0.026(3) 0.028(3) 0.024(3) 0.000(2) 0.001(2) -0.001(2)
C41 0.026(3) 0.023(3) 0.026(3) -0.001(2) 0.000(2) 0.003(2)
C42 0.024(3) 0.026(3) 0.017(2) 0.005(2) 0.000(2) -0.002(2)
C43 0.029(3) 0.032(3) 0.023(3) 0.005(2) 0.006(2) 0.004(2)
C44 0.031(3) 0.043(4) 0.027(3) 0.005(2) 0.007(2) 0.006(3)
C45 0.028(3) 0.051(4) 0.030(3) 0.010(3) 0.008(2) -0.004(3)
C46 0.035(3) 0.031(3) 0.041(4) 0.008(3) 0.006(3) -0.008(3)
C47 0.024(3) 0.029(3) 0.033(3) 0.004(2) 0.006(2) -0.001(2)
C48 0.021(3) 0.023(3) 0.023(3) 0.010(2) 0.003(2) 0.003(2)
C49 0.036(3) 0.023(3) 0.022(3) 0.002(2) -0.002(2) 0.002(2)
C50 0.040(3) 0.027(3) 0.029(3) 0.010(2) 0.001(2) 0.006(2)
C51 0.038(3) 0.036(3) 0.025(3) 0.009(2) 0.000(2) 0.002(3)
C52 0.031(3) 0.035(3) 0.024(3) 0.001(2) 0.000(2) 0.002(2)
C53 0.031(3) 0.028(3) 0.024(3) 0.001(2) 0.003(2) 0.001(2)
C54 0.031(3) 0.013(2) 0.027(3) 0.003(2) 0.001(2) 0.001(2)
O1 0.043(3) 0.037(3) 0.053(3) 0.006(2) 0.003(2) 0.010(2)
C55 0.034(3) 0.015(3) 0.035(3) 0.005(2) 0.008(3) -0.001(2)
O2 0.046(3) 0.031(2) 0.037(2) -0.011(2) -0.003(2) -0.002(2)
C56 0.024(3) 0.022(3) 0.037(3) 0.003(2) -0.005(2) 0.004(2)
O3 0.039(3) 0.056(3) 0.040(3) 0.027(2) 0.009(2) -0.008(2)
C57 0.047(5) 0.091(8) 0.112(9) -0.046(7) 0.046(6) -0.022(5)
F1 0.036(3) 0.239(12) 0.172(9) -0.065(8) 0.005(4) -0.005(5)
F2 0.146(7) 0.095(5) 0.102(5) -0.012(4) 0.083(5) -0.056(5)
F3 0.116(7) 0.164(9) 0.216(11) -0.104(8) 0.104(7) -0.007(6)
S 0.0451(10) 0.0257(8) 0.0596(11) -0.0036(7) 0.0064(8) -0.0004(7)
O4 0.071(4) 0.037(3) 0.065(4) 0.002(2) 0.032(3) -0.005(3)
O5 0.066(4) 0.107(6) 0.072(4) -0.011(4) 0.004(3) -0.028(4)
O6 0.188(11) 0.061(5) 0.138(8) 0.026(5) 0.013(7) 0.059(6)
C58 0.064(5) 0.031(4) 0.047(4) 0.014(3) 0.007(4) -0.006(3)
C59 0.071(5) 0.028(4) 0.046(4) 0.013(3) 0.003(4) -0.013(3)
C60 0.050(4) 0.034(4) 0.049(4) 0.004(3) 0.001(3) -0.012(3)
C61 0.062(5) 0.031(4) 0.043(4) 0.001(3) 0.008(3) -0.017(3)
C62 0.057(4) 0.021(3) 0.052(4) 0.005(3) -0.006(3) -0.015(3)
C63 0.057(4) 0.031(4) 0.047(4) 0.009(3) 0.001(3) -0.007(3)
C64 0.064(5) 0.036(4) 0.044(4) 0.011(3) 0.005(3) -0.006(3)
O7 0.061(4) 0.065(4) 0.055(3) 0.023(3) 0.001(3) 0.001(3)
O8 0.073(4) 0.058(4) 0.042(3) 0.016(3) -0.003(3) 0.006(3)
N3 0.073(5) 0.069(5) 0.064(5) 0.005(4) 0.007(4) -0.004(4)
N4 0.069(4) 0.039(4) 0.042(3) 0.007(3) -0.003(3) -0.013(3)
C65 0.220(17) 0.150(17) 0.28(2) 0.010(14) 0.127(16) 0.090(14)
C66 0.199(17) 0.16(2) 0.28(2) 0.010(16) 0.129(17) 0.089(15)
C67 0.192(16) 0.161(19) 0.28(2) 0.014(15) 0.130(16) 0.071(15)
C68 0.194(17) 0.18(2) 0.28(2) 0.019(16) 0.127(17) 0.034(17)
C69 0.189(16) 0.20(2) 0.30(2) 0.012(16) 0.111(16) 0.036(15)
C66' 0.211(19) 0.18(2) 0.28(2) 0.009(16) 0.125(17) 0.051(17)
C67' 0.199(17) 0.17(2) 0.29(2) 0.015(15) 0.126(17) 0.045(15)
C68' 0.189(17) 0.19(2) 0.28(2) 0.015(17) 0.126(17) 0.043(17)

loop_
_atom_type_symbol
_atom_type_description
_atom_type_scat_dispersion_real
_atom_type_scat_dispersion_imag
_atom_type_scat_source
C C 0.0181 0.0091 'International Tables Vol C Tables 4.2.6.8 and 6.1.1.4'
H H 0.0000 0.0000 'International Tables Vol C Tables 4.2.6.8 and 6.1.1.4'
B B 0.0090 0.0039 'International Tables Vol C Tables 4.2.6.8 and 6.1.1.4'
F F 0.0727 0.0534 'International Tables Vol C Tables 4.2.6.8 and 6.1.1.4'
N N 0.0311 0.0180 'International Tables Vol C Tables 4.2.6.8 and 6.1.1.4'
O O 0.0492 0.0322 'International Tables Vol C Tables 4.2.6.8 and 6.1.1.4'
P P 0.2955 0.4335 'International Tables Vol C Tables 4.2.6.8 and 6.1.1.4'
Re Re -5.2083 5.8923 'International Tables Vol C Tables 4.2.6.8 and 6.1.1.4'
S S 0.3331 0.5567 'International Tables Vol C Tables 4.2.6.8 and 6.1.1.4'

loop_
_geom_angle_atom_site_label_1
_geom_angle_atom_site_label_2
_geom_angle_atom_site_label_3
_geom_angle
P1 Re P2 81.44(5)
P1 Re P3 91.64(4)
P1 Re C54 91.25(17)
P1 Re C55 96.49(17)
P1 Re C56 167.69(18)
P2 Re P3 81.11(4)
P2 Re C54 95.05(17)
P2 Re C55 173.27(17)
P2 Re C56 86.79(18)
P3 Re C54 174.80(17)
P3 Re C55 92.58(18)
P3 Re C56 90.10(17)
C54 Re C55 91.4(2)
C54 Re C56 86.2(2)
C55 Re C56 95.6(2)
N1 B N2 105.3(4)
N1 B C18 109.9(5)
N1 B C19 108.3(5)
N2 B C18 109.4(5)
N2 B C19 107.6(5)
C18 B C19 115.8(5)
B N1 C1 126.7(5)
B N1 C4 125.5(5)
C1 N1 C4 107.7(5)
B N2 C6 125.6(5)
B N2 C9 127.2(5)
C6 N2 C9 106.9(5)
N1 C1 C2 110.5(5)
N1 C1 C10 125.0(6)
C2 C1 C10 124.5(6)
C1 C2 C3 107.0(5)
C1 C2 C11 125.1(6)
C3 C2 C11 127.9(6)
C2 C3 C4 106.8(5)
C2 C3 C13 124.9(6)
C4 C3 C13 128.2(6)
N1 C4 C3 108.0(5)
N1 C4 C5 120.6(5)
C3 C4 C5 131.4(5)
C4 C5 C6 123.2(5)
C4 C5 C20 118.3(5)
C6 C5 C20 118.5(5)
N2 C6 C5 119.5(5)
N2 C6 C7 108.7(5)
C5 C6 C7 131.8(5)
C6 C7 C8 106.6(5)
C6 C7 C14 128.7(5)
C8 C7 C14 124.6(5)
C7 C8 C9 107.4(5)
C7 C8 C15 126.5(6)
C9 C8 C15 126.0(6)
N2 C9 C8 110.4(5)
N2 C9 C17 123.6(6)
C8 C9 C17 126.0(6)
C1 C10 H10A 109.5
C1 C10 H10B 109.5
C1 C10 H10C 109.5
H10A C10 H10B 109.5
H10A C10 H10C 109.5
H10B C10 H10C 109.5
C2 C11 H11A 109.0
C2 C11 H11B 109.0
C2 C11 C12 112.7(6)
H11A C11 H11B 107.8
H11A C11 C12 109.0
H11B C11 C12 109.0
C11 C12 H12A 109.5
C11 C12 H12B 109.5
C11 C12 H12C 109.5
H12A C12 H12B 109.5
H12A C12 H12C 109.5
H12B C12 H12C 109.5
C3 C13 H13A 109.5
C3 C13 H13B 109.5
C3 C13 H13C 109.5
H13A C13 H13B 109.5
H13A C13 H13C 109.5
H13B C13 H13C 109.5
C7 C14 H14A 109.5
C7 C14 H14B 109.5
C7 C14 H14C 109.5
H14A C14 H14B 109.5
H14A C14 H14C 109.5
H14B C14 H14C 109.5
C8 C15 H15A 108.9
C8 C15 H15B 108.9
C8 C15 C16 113.4(6)
H15A C15 H15B 107.7
H15A C15 C16 108.9
H15B C15 C16 108.9
C15 C16 H16A 109.5
C15 C16 H16B 109.5
C15 C16 H16C 109.5
H16A C16 H16B 109.5
H16A C16 H16C 109.5
H16B C16 H16C 109.5
C9 C17 H17A 109.5
C9 C17 H17B 109.5
C9 C17 H17C 109.5
H17A C17 H17B 109.5
H17A C17 H17C 109.5
H17B C17 H17C 109.5
B C18 H18A 109.5
B C18 H18B 109.5
B C18 H18C 109.5
H18A C18 H18B 109.5
H18A C18 H18C 109.5
H18B C18 H18C 109.5
B C19 H19A 109.5
B C19 H19B 109.5
B C19 H19C 109.5
H19A C19 H19B 109.5
H19A C19 H19C 109.5
H19B C19 H19C 109.5
C5 C20 C21 120.3(5)
C5 C20 C25 119.2(5)
C21 C20 C25 120.6(5)
C20 C21 H21 120.4
C20 C21 C22 119.1(5)
H21 C21 C22 120.4
C21 C22 H22 119.4
C21 C22 C23 121.2(5)
H22 C22 C23 119.4
C22 C23 C24 119.0(5)
C22 C23 P2 121.6(4)
C24 C23 P2 119.3(4)
C23 C24 H24 119.7
C23 C24 C25 120.6(5)
H24 C24 C25 119.7
C20 C25 C24 119.4(5)
C20 C25 H25 120.3
C24 C25 H25 120.3
Re P1 C26 119.76(19)
Re P1 C32 116.06(19)
Re P1 C38 107.03(18)
C26 P1 C32 101.5(3)
C26 P1 C38 106.1(3)
C32 P1 C38 105.2(3)
Re P2 C23 123.97(19)
Re P2 C39 110.10(19)
Re P2 C40 107.71(18)
C23 P2 C39 104.2(3)
C23 P2 C40 102.3(3)
C39 P2 C40 107.4(3)
Re P3 C41 108.78(18)
Re P3 C42 115.23(18)
Re P3 C48 121.15(18)
C41 P3 C42 105.1(3)
C41 P3 C48 104.5(3)
C42 P3 C48 100.5(2)
P1 C26 C27 118.8(5)
P1 C26 C31 121.4(5)
C27 C26 C31 119.8(6)
C26 C27 H27 119.5
C26 C27 C28 121.0(6)
H27 C27 C28 119.5
C27 C28 H28 120.3
C27 C28 C29 119.4(6)
H28 C28 C29 120.3
C28 C29 H29 120.3
C28 C29 C30 119.3(6)
H29 C29 C30 120.4
C29 C30 H30 119.1
C29 C30 C31 121.7(7)
H30 C30 C31 119.1
C26 C31 C30 118.8(7)
C26 C31 H31 120.6
C30 C31 H31 120.6
P1 C32 C33 118.4(4)
P1 C32 C37 122.6(5)
C33 C32 C37 118.8(6)
C32 C33 H33 119.5
C32 C33 C34 120.9(6)
H33 C33 C34 119.5
C33 C34 H34 120.0
C33 C34 C35 119.9(6)
H34 C34 C35 120.0
C34 C35 H35 120.3
C34 C35 C36 119.5(6)
H35 C35 C36 120.3
C35 C36 H36 119.6
C35 C36 C37 120.8(6)
H36 C36 C37 119.6
C32 C37 C36 120.1(6)
C32 C37 H37 120.0
C36 C37 H37 120.0
P1 C38 H38A 109.5
P1 C38 H38B 109.5
P1 C38 C39 110.5(4)
H38A C38 H38B 108.1
H38A C38 C39 109.5
H38B C38 C39 109.5
P2 C39 C38 111.6(4)
P2 C39 H39A 109.3
P2 C39 H39B 109.3
C38 C39 H39A 109.3
C38 C39 H39B 109.3
H39A C39 H39B 108.0
P2 C40 H40A 109.4
P2 C40 H40B 109.4
P2 C40 C41 111.1(4)
H40A C40 H40B 108.0
H40A C40 C41 109.4
H40B C40 C41 109.4
P3 C41 C40 110.8(4)
P3 C41 H41A 109.5
P3 C41 H41B 109.5
C40 C41 H41A 109.5
C40 C41 H41B 109.5
H41A C41 H41B 108.1
P3 C42 C43 120.7(4)
P3 C42 C47 120.5(4)
C43 C42 C47 118.7(5)
C42 C43 H43 119.9
C42 C43 C44 120.2(6)
H43 C43 C44 119.9
C43 C44 H44 119.6
C43 C44 C45 120.7(6)
H44 C44 C45 119.6
C44 C45 H45 120.1
C44 C45 C46 119.8(6)
H45 C45 C46 120.1
C45 C46 H46 120.2
C45 C46 C47 119.7(6)
H46 C46 C47 120.2
C42 C47 C46 121.0(6)
C42 C47 H47 119.5
C46 C47 H47 119.5
P3 C48 C49 121.8(4)
P3 C48 C53 119.0(4)
C49 C48 C53 119.1(5)
C48 C49 H49 120.1
C48 C49 C50 119.9(5)
H49 C49 C50 120.1
C49 C50 H50 119.7
C49 C50 C51 120.5(6)
H50 C50 C51 119.7
C50 C51 H51 120.2
C50 C51 C52 119.7(5)
H51 C51 C52 120.2
C51 C52 H52 119.7
C51 C52 C53 120.6(5)
H52 C52 C53 119.7
C48 C53 C52 120.3(5)
C48 C53 H53 119.9
C52 C53 H53 119.9
Re C54 O1 175.9(5)
Re C55 O2 179.0(6)
Re C56 O3 173.5(5)
F1 C57 F2 104.1(10)
F1 C57 F3 108.6(10)
F1 C57 S 109.6(10)
F2 C57 F3 106.8(13)
F2 C57 S 113.7(8)
F3 C57 S 113.4(8)
C57 S O4 103.0(4)
C57 S O5 102.2(5)
C57 S O6 106.5(7)
O4 S O5 116.5(5)
O4 S O6 111.9(5)
O5 S O6 114.8(6)
C59 C58 O7 117.9(7)
C59 C58 O8 120.4(8)
O7 C58 O8 121.7(7)
C58 C59 C60 121.8(8)
C58 C59 C64 119.7(7)
C60 C59 C64 118.2(7)
C59 C60 H60 118.5
C59 C60 C61 122.9(8)
H60 C60 C61 118.5
C60 C61 C62 118.4(7)
C60 C61 N3 123.6(8)
C62 C61 N3 117.6(7)
C61 C62 C63 119.0(7)
C61 C62 N4 120.7(8)
C63 C62 N4 120.3(8)
C62 C63 H63 119.8
C62 C63 C64 120.3(8)
H63 C63 C64 119.9
C59 C64 C63 121.1(8)
C59 C64 H64 119.5
C63 C64 H64 119.5
C58 O8 H8 109.5
C61 N3 H3A 120.0
C61 N3 H3B 120.0
H3A N3 H3B 120.0
C62 N4 H4A 120.0
C62 N4 H4B 120.0
H4A N4 H4B 120.0
H65A C65 H65B 109.5
H65A C65 H65C 109.5
H65A C65 C66 109.5
H65B C65 H65C 109.5
H65B C65 C66 109.5
H65C C65 C66 109.5
H65D C65 H65E 109.5
H65D C65 H65F 109.5
H65D C65 C66' 109.5
H65E C65 H65F 109.5
H65E C65 C66' 109.5
H65F C65 C66' 109.5
C65 C66 H66A 111.3
C65 C66 H66B 111.3
C65 C66 C67 102(2)
H66A C66 H66B 109.2
H66A C66 C67 111.3
H66B C66 C67 111.3
C66 C67 H67A 106.2
C66 C67 H67B 106.2
C66 C67 C68 125(3)
H67A C67 H67B 106.4
H67A C67 C68 106.2
H67B C67 C68 106.2
C67 C68 H68A 110.5
C67 C68 H68B 110.5
C67 C68 C69 106(2)
H68A C68 H68B 108.7
H68A C68 C69 110.5
H68B C68 C69 110.5
C68 C69 H69A 109.5
C68 C69 H69B 109.5
C68 C69 H69C 109.5
H69A C69 H69B 109.5
H69A C69 H69C 109.5
H69B C69 H69C 109.5
H69D C69 H69E 109.5
H69D C69 H69F 109.5
H69D C69 C68' 109.5
H69E C69 H69F 109.5
H69E C69 C68' 109.5
H69F C69 C68' 109.5
C65 C66' H66C 110.6
C65 C66' H66D 110.6
C65 C66' C67' 106(2)
H66C C66' H66D 108.7
H66C C66' C67' 110.6
H66D C66' C67' 110.6
C66' C67' H67C 106.0
C66' C67' H67D 106.0
C66' C67' C68' 125(3)
H67C C67' H67D 106.3
H67C C67' C68' 106.0
H67D C67' C68' 106.0
C69 C68' C67' 102(2)
C69 C68' H68C 111.4
C69 C68' H68D 111.4
C67' C68' H68C 111.4
C67' C68' H68D 111.4
H68C C68' H68D 109.3

loop_
_geom_bond_atom_site_label_1
_geom_bond_atom_site_label_2
_geom_bond_distance
Re P1 2.4544(13)
Re P2 2.4230(14)
Re P3 2.4831(14)
Re C54 1.926(6)
Re C55 1.975(6)
Re C56 1.944(6)
B N1 1.588(8)
B N2 1.583(8)
B C18 1.641(8)
B C19 1.616(9)
N1 C1 1.340(8)
N1 C4 1.398(7)
N2 C6 1.409(7)
N2 C9 1.350(8)
C1 C2 1.423(9)
C1 C10 1.496(8)
C2 C3 1.378(9)
C2 C11 1.497(9)
C3 C4 1.441(8)
C3 C13 1.501(8)
C4 C5 1.379(8)
C5 C6 1.397(8)
C5 C20 1.499(7)
C6 C7 1.417(8)
C7 C8 1.390(9)
C7 C14 1.490(8)
C8 C9 1.409(9)
C8 C15 1.502(9)
C9 C17 1.499(8)
C10 H10A 0.980
C10 H10B 0.980
C10 H10C 0.980
C11 H11A 0.990
C11 H11B 0.990
C11 C12 1.540(11)
C12 H12A 0.980
C12 H12B 0.980
C12 H12C 0.980
C13 H13A 0.980
C13 H13B 0.980
C13 H13C 0.980
C14 H14A 0.980
C14 H14B 0.980
C14 H14C 0.980
C15 H15A 0.990
C15 H15B 0.990
C15 C16 1.534(10)
C16 H16A 0.980
C16 H16B 0.980
C16 H16C 0.980
C17 H17A 0.980
C17 H17B 0.980
C17 H17C 0.980
C18 H18A 0.980
C18 H18B 0.980
C18 H18C 0.980
C19 H19A 0.980
C19 H19B 0.980
C19 H19C 0.980
C20 C21 1.391(8)
C20 C25 1.396(9)
C21 H21 0.950
C21 C22 1.394(8)
C22 H22 0.950
C22 C23 1.389(8)
C23 C24 1.395(8)
C23 P2 1.809(5)
C24 H24 0.950
C24 C25 1.394(8)
C25 H25 0.950
P1 C26 1.825(6)
P1 C32 1.821(6)
P1 C38 1.840(6)
P2 C39 1.831(5)
P2 C40 1.836(6)
P3 C41 1.852(6)
P3 C42 1.831(5)
P3 C48 1.820(5)
C26 C27 1.388(9)
C26 C31 1.395(9)
C27 H27 0.950
C27 C28 1.385(9)
C28 H28 0.950
C28 C29 1.407(11)
C29 H29 0.950
C29 C30 1.372(12)
C30 H30 0.950
C30 C31 1.396(9)
C31 H31 0.950
C32 C33 1.392(9)
C32 C37 1.390(8)
C33 H33 0.950
C33 C34 1.391(9)
C34 H34 0.950
C34 C35 1.381(10)
C35 H35 0.950
C35 C36 1.385(11)
C36 H36 0.950
C36 C37 1.389(10)
C37 H37 0.950
C38 H38A 0.990
C38 H38B 0.990
C38 C39 1.538(7)
C39 H39A 0.990
C39 H39B 0.990
C40 H40A 0.990
C40 H40B 0.990
C40 C41 1.530(7)
C41 H41A 0.990
C41 H41B 0.990
C42 C43 1.394(8)
C42 C47 1.390(8)
C43 H43 0.950
C43 C44 1.384(8)
C44 H44 0.950
C44 C45 1.378(10)
C45 H45 0.950
C45 C46 1.384(10)
C46 H46 0.950
C46 C47 1.387(9)
C47 H47 0.950
C48 C49 1.402(8)
C48 C53 1.387(8)
C49 H49 0.950
C49 C50 1.395(8)
C50 H50 0.950
C50 C51 1.381(9)
C51 H51 0.950
C51 C52 1.376(9)
C52 H52 0.950
C52 C53 1.397(8)
C53 H53 0.950
C54 O1 1.147(7)
C55 O2 1.115(7)
C56 O3 1.152(8)
C57 F1 1.359(15)
C57 F2 1.275(16)
C57 F3 1.293(11)
C57 S 1.808(10)
S O4 1.417(6)
S O5 1.399(7)
S O6 1.443(8)
C58 C59 1.474(11)
C58 O7 1.284(10)
C58 O8 1.260(10)
C59 C60 1.382(11)
C59 C64 1.378(12)
C60 H60 0.950
C60 C61 1.383(11)
C61 C62 1.417(12)
C61 N3 1.368(11)
C62 C63 1.394(11)
C62 N4 1.379(10)
C63 H63 0.950
C63 C64 1.395(11)
C64 H64 0.950
O8 H8 0.840
N3 H3A 0.880
N3 H3B 0.880
N4 H4A 0.880
N4 H4B 0.880
C65 H65A 0.980
C65 H65B 0.980
C65 H65C 0.980
C65 H65D 0.980
C65 H65E 0.980
C65 H65F 0.980
C65 C66 1.42(3)
C65 C66' 1.43(3)
C66 H66A 0.990
C66 H66B 0.990
C66 C67 1.69(3)
C67 H67A 0.990
C67 H67B 0.990
C67 C68 1.67(3)
C68 H68A 0.990
C68 H68B 0.990
C68 C69 1.42(3)
C69 H69A 0.980
C69 H69B 0.980
C69 H69C 0.980
C69 H69D 0.980
C69 H69E 0.980
C69 H69F 0.980
C69 C68' 1.43(3)
C66' H66C 0.990
C66' H66D 0.990
C66' C67' 1.68(3)
C67' H67C 0.990
C67' H67D 0.990
C67' C68' 1.69(3)
C68' H68C 0.990
C68' H68D 0.990

loop_
_geom_hbond_atom_site_label_D
_geom_hbond_atom_site_label_H
_geom_hbond_atom_site_label_A
_geom_hbond_distance_DH
_geom_hbond_distance_HA
_geom_hbond_distance_DA
_geom_hbond_angle_DHA
_geom_hbond_site_symmetry_A
O8 H8 O7 0.84 1.89 2.661(8) 151.6 2_565
N4 H4A O5 0.88 2.39 3.195(12) 153.2 1_655
N4 H4B O4 0.88 2.30 3.068(9) 145.0 2_566

loop_
_geom_torsion_atom_site_label_1
_geom_torsion_atom_site_label_2
_geom_torsion_atom_site_label_3
_geom_torsion_atom_site_label_4
_geom_torsion
N2 B N1 C1 -179.7(5)
N2 B N1 C4 5.4(8)
C18 B N1 C1 -61.9(8)
C18 B N1 C4 123.1(6)
C19 B N1 C1 65.4(8)
C19 B N1 C4 -109.5(6)
N1 B N2 C6 -7.1(7)
N1 B N2 C9 179.6(5)
C18 B N2 C6 -125.1(6)
C18 B N2 C9 61.5(8)
C19 B N2 C6 108.3(6)
C19 B N2 C9 -65.1(7)
B N1 C1 C2 -176.5(6)
B N1 C1 C10 1.3(10)
C4 N1 C1 C2 -0.8(7)
C4 N1 C1 C10 177.0(6)
N1 C1 C2 C3 0.7(8)
N1 C1 C2 C11 -179.1(6)
C10 C1 C2 C3 -177.1(6)
C10 C1 C2 C11 3.1(11)
C1 C2 C3 C4 -0.3(7)
C1 C2 C3 C13 -178.9(7)
C11 C2 C3 C4 179.5(6)
C11 C2 C3 C13 0.9(11)
B N1 C4 C3 176.3(5)
B N1 C4 C5 -1.5(9)
C1 N1 C4 C3 0.6(7)
C1 N1 C4 C5 -177.2(5)
C2 C3 C4 N1 -0.2(7)
C2 C3 C4 C5 177.3(6)
C13 C3 C4 N1 178.4(7)
C13 C3 C4 C5 -4.2(12)
N1 C4 C5 C6 -2.1(9)
N1 C4 C5 C20 179.8(5)
C3 C4 C5 C6 -179.3(6)
C3 C4 C5 C20 2.5(10)
C4 C5 C6 N2 0.5(9)
C4 C5 C6 C7 -180.0(6)
C20 C5 C6 N2 178.6(5)
C20 C5 C6 C7 -1.8(10)
B N2 C6 C5 4.8(8)
B N2 C6 C7 -174.8(5)
C9 N2 C6 C5 179.3(5)
C9 N2 C6 C7 -0.3(6)
N2 C6 C7 C8 0.2(7)
N2 C6 C7 C14 178.0(6)
C5 C6 C7 C8 -179.4(6)
C5 C6 C7 C14 -1.6(11)
C6 C7 C8 C9 0.0(7)
C6 C7 C8 C15 -179.2(6)
C14 C7 C8 C9 -177.9(6)
C14 C7 C8 C15 2.8(11)
B N2 C9 C8 174.7(5)
B N2 C9 C17 -4.7(10)
C6 N2 C9 C8 0.3(7)
C6 N2 C9 C17 -179.1(6)
C7 C8 C9 N2 -0.2(7)
C7 C8 C9 C17 179.2(6)
C15 C8 C9 N2 179.0(6)
C15 C8 C9 C17 -1.6(11)
C1 C2 C11 C12 94.4(8)
C3 C2 C11 C12 -85.4(9)
C7 C8 C15 C16 77.8(9)
C9 C8 C15 C16 -101.3(8)
C4 C5 C20 C21 90.4(7)
C4 C5 C20 C25 -88.4(7)
C6 C5 C20 C21 -87.8(7)
C6 C5 C20 C25 93.4(7)
C5 C20 C21 C22 -178.0(5)
C25 C20 C21 C22 0.7(9)
C20 C21 C22 C23 1.0(9)
C21 C22 C23 C24 -1.2(9)
C21 C22 C23 P2 179.3(4)
C22 C23 C24 C25 -0.2(9)
P2 C23 C24 C25 179.3(5)
C23 C24 C25 C20 1.8(10)
C5 C20 C25 C24 176.6(6)
C21 C20 C25 C24 -2.1(10)
C22 C23 P2 Re 4.1(6)
C22 C23 P2 C39 -122.6(5)
C22 C23 P2 C40 125.6(5)
C24 C23 P2 Re -175.4(4)
C24 C23 P2 C39 57.9(5)
C24 C23 P2 C40 -53.9(5)
Re P1 C26 C27 -58.0(5)
Re P1 C26 C31 124.2(5)
C32 P1 C26 C27 71.2(5)
C32 P1 C26 C31 -106.6(5)
C38 P1 C26 C27 -179.1(5)
C38 P1 C26 C31 3.1(6)
P1 C26 C27 C28 -177.8(5)
C31 C26 C27 C28 0.0(9)
C26 C27 C28 C29 0.3(10)
C27 C28 C29 C30 -0.5(11)
C28 C29 C30 C31 0.5(11)
P1 C26 C31 C30 177.8(5)
C27 C26 C31 C30 0.0(9)
C29 C30 C31 C26 -0.3(11)
Re P1 C32 C33 50.0(5)
Re P1 C32 C37 -135.6(4)
C26 P1 C32 C33 -81.6(5)
C26 P1 C32 C37 92.8(5)
C38 P1 C32 C33 168.1(4)
C38 P1 C32 C37 -17.6(5)
P1 C32 C33 C34 173.8(5)
C37 C32 C33 C34 -0.8(9)
C32 C33 C34 C35 1.3(10)
C33 C34 C35 C36 -0.8(10)
C34 C35 C36 C37 -0.1(10)
C35 C36 C37 C32 0.6(10)
P1 C32 C37 C36 -174.5(5)
C33 C32 C37 C36 -0.1(9)
Re P1 C38 C39 43.5(4)
C26 P1 C38 C39 172.4(4)
C32 P1 C38 C39 -80.5(4)
P1 C38 C39 P2 -48.2(5)
Re P2 C39 C38 30.5(5)
C23 P2 C39 C38 165.4(4)
C40 P2 C39 C38 -86.5(5)
Re P2 C40 C41 -46.2(4)
C23 P2 C40 C41 -178.3(4)
C39 P2 C40 C41 72.4(4)
P2 C40 C41 P3 49.2(5)
Re P3 C41 C40 -29.7(4)
C42 P3 C41 C40 94.2(4)
C48 P3 C41 C40 -160.4(4)
Re P3 C42 C43 158.1(4)
Re P3 C42 C47 -27.0(5)
C41 P3 C42 C43 38.4(5)
C41 P3 C42 C47 -146.7(4)
C48 P3 C42 C43 -70.0(5)
C48 P3 C42 C47 105.0(5)
P3 C42 C43 C44 175.8(4)
C47 C42 C43 C44 0.7(8)
C42 C43 C44 C45 -0.2(9)
C43 C44 C45 C46 -0.4(9)
C44 C45 C46 C47 0.3(10)
C45 C46 C47 C42 0.2(9)
P3 C42 C47 C46 -175.8(5)
C43 C42 C47 C46 -0.8(8)
Re P3 C48 C49 -133.0(4)
Re P3 C48 C53 52.1(5)
C41 P3 C48 C49 -9.9(5)
C41 P3 C48 C53 175.2(4)
C42 P3 C48 C49 98.8(5)
C42 P3 C48 C53 -76.1(5)
P3 C48 C49 C50 -174.6(5)
C53 C48 C49 C50 0.3(9)
C48 C49 C50 C51 -0.4(9)
C49 C50 C51 C52 0.6(10)
C50 C51 C52 C53 -0.7(9)
P3 C48 C53 C52 174.7(4)
C49 C48 C53 C52 -0.4(8)
C51 C52 C53 C48 0.6(9)
F1 C57 S O4 60.7(10)
F1 C57 S O5 -178.1(9)
F1 C57 S O6 -57.2(10)
F2 C57 S O4 -55.3(9)
F2 C57 S O5 65.9(9)
F2 C57 S O6 -173.3(9)
F3 C57 S O4 -177.7(12)
F3 C57 S O5 -56.5(14)
F3 C57 S O6 64.4(14)
O7 C58 C59 C60 6.2(10)
O7 C58 C59 C64 179.9(7)
O8 C58 C59 C60 -171.9(7)
O8 C58 C59 C64 1.9(10)
C58 C59 C60 C61 171.0(7)
C64 C59 C60 C61 -2.8(11)
C59 C60 C61 C62 0.9(11)
C59 C60 C61 N3 -171.9(7)
C60 C61 C62 C63 1.7(10)
C60 C61 C62 N4 -179.1(6)
N3 C61 C62 C63 175.1(7)
N3 C61 C62 N4 -5.8(10)
C61 C62 C63 C64 -2.5(10)
N4 C62 C63 C64 178.3(6)
C58 C59 C64 C63 -171.9(7)
C60 C59 C64 C63 2.0(11)
C62 C63 C64 C59 0.6(11)
C66' C65 C66 C67 60(4)
C65 C66 C67 C68 -147(5)
C66 C67 C68 C69 -157(5)
C67 C68 C69 C68' 65(4)
C66 C65 C66' C67' -75(4)
C65 C66' C67' C68' 145(5)
C68 C69 C68' C67' -67(4)
C66' C67' C68' C69 133(6)
